data_4500631
loop_
_publ_author_name
'Kennedy, Alan R.'
'Morrison, Catriona A.'
'Briggs, Naomi E. B.'
'Arbuckle, William'

_publ_section_title
;
 Density and Stability Differences Between Enantiopure and Racemic Salts:
 Construction and Structural Analysis of a Systematic Series of
 Crystalline Salt Forms of Methylephedrine
;
_journal_issue 5
_journal_name_full 'Crystal Growth &amp; Design'
_journal_page_first 1821
_journal_paper_doi 10.1021/cg200030s
_journal_volume 11
_journal_year 2011
_chemical_formula_sum 'C14 H21 N O5'
_chemical_formula_weight 283.32
_chemical_name_systematic
;
 ?
;
_space_group_IT_number 2
_symmetry_cell_setting triclinic
_symmetry_space_group_name_Hall '-P 1'
_symmetry_space_group_name_H-M 'P -1'
_atom_sites_solution_hydrogens geom
_atom_sites_solution_primary direct
_atom_sites_solution_secondary difmap
_audit_creation_method SHELXL-97
_cell_angle_alpha 71.630(10)
_cell_angle_beta 80.820(9)
_cell_angle_gamma 81.111(9)
_cell_formula_units_Z 2
_cell_length_a 10.1926(12)
_cell_length_b 5.7077(12)
_cell_length_c 13.2031(15)
_cell_measurement_reflns_used 5043
_cell_measurement_temperature 123(2)
_cell_measurement_theta_max 78.9496
_cell_measurement_theta_min 3.5478
_cell_volume 715.2(2)
_computing_structure_refinement 'SHELXL-97 (Sheldrick, 1997)'
_diffrn_ambient_temperature 123(2)
_diffrn_measured_fraction_theta_full 0.999
_diffrn_measured_fraction_theta_max 0.999
_diffrn_measurement_device_type 'Oxford Diffraction Gemini S'
_diffrn_measurement_method 'omega scans'
_diffrn_radiation_monochromator graphite
_diffrn_radiation_source 'fine-focus sealed tube'
_diffrn_radiation_type CuK\a
_diffrn_radiation_wavelength 1.54180
_diffrn_reflns_av_R_equivalents 0.0514
_diffrn_reflns_av_sigmaI/netI 0.0324
_diffrn_reflns_limit_h_max 12
_diffrn_reflns_limit_h_min -9
_diffrn_reflns_limit_k_max 6
_diffrn_reflns_limit_k_min -6
_diffrn_reflns_limit_l_max 16
_diffrn_reflns_limit_l_min -16
_diffrn_reflns_number 10428
_diffrn_reflns_theta_full 69.97
_diffrn_reflns_theta_max 69.97
_diffrn_reflns_theta_min 3.55
_exptl_absorpt_coefficient_mu 0.829
_exptl_absorpt_correction_type none
_exptl_crystal_colour colourless
_exptl_crystal_density_diffrn 1.315
_exptl_crystal_density_method 'not measured'
_exptl_crystal_description prism
_exptl_crystal_F_000 304
_exptl_crystal_size_max 0.2
_exptl_crystal_size_mid 0.1
_exptl_crystal_size_min 0.05
_refine_diff_density_max 0.314
_refine_diff_density_min -0.266
_refine_diff_density_rms 0.063
_refine_ls_extinction_method none
_refine_ls_goodness_of_fit_ref 1.076
_refine_ls_hydrogen_treatment mixed
_refine_ls_matrix_type full
_refine_ls_number_parameters 188
_refine_ls_number_reflns 2698
_refine_ls_number_restraints 0
_refine_ls_restrained_S_all 1.076
_refine_ls_R_factor_all 0.0597
_refine_ls_R_factor_gt 0.0506
_refine_ls_shift/su_max 0.000
_refine_ls_shift/su_mean 0.000
_refine_ls_structure_factor_coef Fsqd
_refine_ls_weighting_details 'calc w=1/[\s^2^(Fo^2^)+(0.1080P)^2^+0.0000P] where P=(Fo^2^+2Fc^2^)/3'
_refine_ls_weighting_scheme calc
_refine_ls_wR_factor_gt 0.1421
_refine_ls_wR_factor_ref 0.1494
_reflns_number_gt 2219
_reflns_number_total 2698
_reflns_threshold_expression I>2/s(I)
_cod_data_source_file cg200030s_si_001.cif
_cod_data_source_block rmepdmalon
_cod_depositor_comments
;
The following automatic conversions were performed:

'_symmetry_cell_setting' value 'Triclinic' changed to 'triclinic'
according to /home/saulius/struct/CIF-dictionaries/cif_core.dic
dictionary named 'cif_core.dic' version 2.4.1 from 2010-06-29.

Automatic conversion script
Id: cif_fix_values 1715 2011-07-08 13:25:40Z adriana 
;
_cod_original_cell_volume 715.2(3)
_cod_original_sg_symbol_H-M P-1
_cod_database_code 4500631

loop_
_symmetry_equiv_pos_as_xyz
'x, y, z'
'-x, -y, -z'

loop_
_atom_site_label
_atom_site_type_symbol
_atom_site_fract_x
_atom_site_fract_y
_atom_site_fract_z
_atom_site_U_iso_or_equiv
_atom_site_adp_type
_atom_site_occupancy
_atom_site_symmetry_multiplicity
_atom_site_calc_flag
_atom_site_refinement_flags
O1 O 0.71543(12) 3.5445(2) 0.31388(10) 0.0214(3) Uani 1 1 d .
O4 O 1.32698(13) 2.6861(3) 0.12254(12) 0.0410(4) Uani 1 1 d .
O5 O 1.23791(13) 3.0749(3) 0.06945(12) 0.0384(4) Uani 1 1 d .
H5H H 1.1531 3.1551 0.0713 0.046 Uiso 1 1 d R
O2 O 0.85836(11) 2.8831(2) 0.17239(11) 0.0278(3) Uani 1 1 d .
O3 O 0.99113(12) 3.1796(2) 0.09733(11) 0.0267(3) Uani 1 1 d .
N1 N 0.63722(13) 3.2109(2) 0.18582(11) 0.0156(3) Uani 1 1 d .
H1N H 0.7158 3.1170 0.1689 0.019 Uiso 1 1 calc R
C1 C 0.77920(15) 3.1503(3) 0.44226(13) 0.0154(4) Uani 1 1 d .
C2 C 0.84311(16) 2.9085(3) 0.46729(14) 0.0193(4) Uani 1 1 d .
H2 H 0.8658 2.8278 0.4130 0.023 Uiso 1 1 calc R
C3 C 0.87386(16) 2.7847(3) 0.57071(15) 0.0215(4) Uani 1 1 d .
H3 H 0.9183 2.6205 0.5867 0.026 Uiso 1 1 calc R
C4 C 0.84003(17) 2.8997(3) 0.65089(15) 0.0232(4) Uani 1 1 d .
H4 H 0.8612 2.8152 0.7218 0.028 Uiso 1 1 calc R
C5 C 0.77498(17) 3.1391(3) 0.62665(15) 0.0237(4) Uani 1 1 d .
H5 H 0.7504 3.2180 0.6815 0.028 Uiso 1 1 calc R
C6 C 0.74555(16) 3.2640(3) 0.52332(14) 0.0200(4) Uani 1 1 d .
H6 H 0.7020 3.4288 0.5075 0.024 Uiso 1 1 calc R
C7 C 0.74790(15) 3.2858(3) 0.32855(13) 0.0150(4) Uani 1 1 d .
H7 H 0.8280 3.2596 0.2771 0.018 Uiso 1 1 calc R
C8 C 0.62918(15) 3.1804(3) 0.30508(13) 0.0161(4) Uani 1 1 d .
H8 H 0.6384 2.9979 0.3429 0.019 Uiso 1 1 calc R
C9 C 0.49552(16) 3.2885(3) 0.35047(15) 0.0224(4) Uani 1 1 d .
H9A H 0.4761 3.4619 0.3077 0.034 Uiso 1 1 calc R
H9B H 0.4993 3.2807 0.4252 0.034 Uiso 1 1 calc R
H9C H 0.4250 3.1926 0.3478 0.034 Uiso 1 1 calc R
C10 C 0.64734(17) 3.4684(3) 0.11195(14) 0.0207(4) Uani 1 1 d .
H10A H 0.6490 3.4681 0.0376 0.031 Uiso 1 1 calc R
H10B H 0.7297 3.5267 0.1197 0.031 Uiso 1 1 calc R
H10C H 0.5700 3.5792 0.1302 0.031 Uiso 1 1 calc R
C11 C 0.52678(17) 3.1010(3) 0.16123(15) 0.0228(4) Uani 1 1 d .
H11A H 0.4427 3.2079 0.1670 0.034 Uiso 1 1 calc R
H11B H 0.5184 2.9356 0.2124 0.034 Uiso 1 1 calc R
H11C H 0.5468 3.0874 0.0881 0.034 Uiso 1 1 calc R
C14 C 1.22888(17) 2.8360(4) 0.11059(14) 0.0254(4) Uani 1 1 d .
C13 C 1.08923(16) 2.7551(3) 0.14278(15) 0.0216(4) Uani 1 1 d .
H13A H 1.0769 2.6552 0.0965 0.026 Uiso 1 1 calc R
H13B H 1.0852 2.6435 0.2175 0.026 Uiso 1 1 calc R
C12 C 0.97130(16) 2.9551(3) 0.13715(13) 0.0167(4) Uani 1 1 d .
H1H H 0.779(2) 3.627(4) 0.275(2) 0.038(6) Uiso 1 1 d .

loop_
_atom_site_aniso_label
_atom_site_aniso_U_11
_atom_site_aniso_U_22
_atom_site_aniso_U_33
_atom_site_aniso_U_23
_atom_site_aniso_U_13
_atom_site_aniso_U_12
O1 0.0263(7) 0.0120(6) 0.0260(7) -0.0068(5) 0.0008(5) -0.0041(5)
O4 0.0211(7) 0.0639(11) 0.0421(9) -0.0293(8) -0.0064(6) 0.0141(7)
O5 0.0230(7) 0.0446(9) 0.0428(9) -0.0047(7) 0.0019(6) -0.0129(6)
O2 0.0177(6) 0.0177(6) 0.0442(9) -0.0089(6) 0.0078(5) -0.0027(5)
O3 0.0258(7) 0.0145(6) 0.0348(8) -0.0012(5) -0.0002(5) -0.0038(5)
N1 0.0146(6) 0.0150(7) 0.0186(7) -0.0083(5) -0.0001(5) -0.0005(5)
C1 0.0122(7) 0.0166(8) 0.0198(9) -0.0083(7) 0.0011(6) -0.0060(6)
C2 0.0175(8) 0.0180(8) 0.0256(9) -0.0110(7) -0.0001(7) -0.0043(6)
C3 0.0207(8) 0.0161(8) 0.0277(10) -0.0048(7) -0.0047(7) -0.0036(6)
C4 0.0260(9) 0.0240(9) 0.0203(9) -0.0034(7) -0.0055(7) -0.0091(7)
C5 0.0274(9) 0.0261(9) 0.0223(9) -0.0130(7) -0.0002(7) -0.0074(7)
C6 0.0214(8) 0.0177(8) 0.0227(9) -0.0096(7) 0.0004(7) -0.0034(6)
C7 0.0144(7) 0.0129(8) 0.0201(8) -0.0091(6) 0.0007(6) -0.0024(6)
C8 0.0169(8) 0.0145(8) 0.0174(8) -0.0061(6) -0.0001(6) -0.0028(6)
C9 0.0158(8) 0.0280(9) 0.0254(9) -0.0129(7) 0.0028(7) -0.0034(7)
C10 0.0248(9) 0.0172(8) 0.0192(9) -0.0047(7) -0.0020(7) -0.0018(6)
C11 0.0219(9) 0.0237(9) 0.0278(10) -0.0133(7) -0.0042(7) -0.0040(7)
C14 0.0186(9) 0.0442(11) 0.0176(9) -0.0170(8) -0.0016(7) 0.0006(8)
C13 0.0203(9) 0.0190(8) 0.0252(9) -0.0080(7) -0.0024(7) 0.0014(7)
C12 0.0184(8) 0.0153(8) 0.0171(8) -0.0066(6) -0.0002(6) -0.0017(6)

loop_
_atom_type_symbol
_atom_type_description
_atom_type_scat_dispersion_real
_atom_type_scat_dispersion_imag
_atom_type_scat_source
O O 0.0492 0.0322 'International Tables Vol C Tables 4.2.6.8 and 6.1.1.4'
N N 0.0311 0.0180 'International Tables Vol C Tables 4.2.6.8 and 6.1.1.4'
C C 0.0181 0.0091 'International Tables Vol C Tables 4.2.6.8 and 6.1.1.4'
H H 0.0000 0.0000 'International Tables Vol C Tables 4.2.6.8 and 6.1.1.4'

loop_
_geom_angle_atom_site_label_1
_geom_angle_atom_site_label_2
_geom_angle_atom_site_label_3
_geom_angle
C7 O1 H1H 111.3(16)
C14 O5 H5H 107.7
C11 N1 C10 110.31(13)
C11 N1 C8 111.83(12)
C10 N1 C8 116.15(12)
C11 N1 H1N 105.9
C10 N1 H1N 105.9
C8 N1 H1N 105.9
C6 C1 C2 118.72(16)
C6 C1 C7 121.03(15)
C2 C1 C7 120.25(14)
C3 C2 C1 120.62(16)
C3 C2 H2 119.7
C1 C2 H2 119.7
C4 C3 C2 120.22(16)
C4 C3 H3 119.9
C2 C3 H3 119.9
C3 C4 C5 119.36(16)
C3 C4 H4 120.3
C5 C4 H4 120.3
C6 C5 C4 120.53(16)
C6 C5 H5 119.7
C4 C5 H5 119.7
C5 C6 C1 120.55(16)
C5 C6 H6 119.7
C1 C6 H6 119.7
O1 C7 C1 110.93(13)
O1 C7 C8 109.35(12)
C1 C7 C8 109.62(12)
O1 C7 H7 109.0
C1 C7 H7 109.0
C8 C7 H7 109.0
N1 C8 C9 112.95(13)
N1 C8 C7 110.60(12)
C9 C8 C7 112.06(13)
N1 C8 H8 106.9
C9 C8 H8 106.9
C7 C8 H8 106.9
C8 C9 H9A 109.5
C8 C9 H9B 109.5
H9A C9 H9B 109.5
C8 C9 H9C 109.5
H9A C9 H9C 109.5
H9B C9 H9C 109.5
N1 C10 H10A 109.5
N1 C10 H10B 109.5
H10A C10 H10B 109.5
N1 C10 H10C 109.5
H10A C10 H10C 109.5
H10B C10 H10C 109.5
N1 C11 H11A 109.5
N1 C11 H11B 109.5
H11A C11 H11B 109.5
N1 C11 H11C 109.5
H11A C11 H11C 109.5
H11B C11 H11C 109.5
O4 C14 O5 121.71(17)
O4 C14 C13 121.20(18)
O5 C14 C13 117.09(15)
C12 C13 C14 118.09(15)
C12 C13 H13A 107.8
C14 C13 H13A 107.8
C12 C13 H13B 107.8
C14 C13 H13B 107.8
H13A C13 H13B 107.1
O2 C12 O3 123.91(15)
O2 C12 C13 116.71(14)
O3 C12 C13 119.37(14)

loop_
_geom_bond_atom_site_label_1
_geom_bond_atom_site_label_2
_geom_bond_distance
O1 C7 1.4207(19)
O1 H1H 0.86(2)
O4 C14 1.208(2)
O5 C14 1.311(2)
O5 H5H 0.9142
O2 C12 1.251(2)
O3 C12 1.257(2)
N1 C11 1.493(2)
N1 C10 1.495(2)
N1 C8 1.519(2)
N1 H1N 0.9300
C1 C6 1.391(2)
C1 C2 1.394(2)
C1 C7 1.516(2)
C2 C3 1.387(3)
C2 H2 0.9500
C3 C4 1.386(2)
C3 H3 0.9500
C4 C5 1.387(2)
C4 H4 0.9500
C5 C6 1.383(3)
C5 H5 0.9500
C6 H6 0.9500
C7 C8 1.544(2)
C7 H7 1.0000
C8 C9 1.520(2)
C8 H8 1.0000
C9 H9A 0.9800
C9 H9B 0.9800
C9 H9C 0.9800
C10 H10A 0.9800
C10 H10B 0.9800
C10 H10C 0.9800
C11 H11A 0.9800
C11 H11B 0.9800
C11 H11C 0.9800
C14 C13 1.519(2)
C13 C12 1.519(2)
C13 H13A 0.9900
C13 H13B 0.9900

loop_
_geom_torsion_atom_site_label_1
_geom_torsion_atom_site_label_2
_geom_torsion_atom_site_label_3
_geom_torsion_atom_site_label_4
_geom_torsion
C6 C1 C2 C3 -0.7(2)
C7 C1 C2 C3 179.04(14)
C1 C2 C3 C4 0.7(2)
C2 C3 C4 C5 0.1(2)
C3 C4 C5 C6 -0.9(2)
C4 C5 C6 C1 0.8(3)
C2 C1 C6 C5 0.0(2)
C7 C1 C6 C5 -179.77(14)
C6 C1 C7 O1 14.78(19)
C2 C1 C7 O1 -164.95(14)
C6 C1 C7 C8 -106.07(16)
C2 C1 C7 C8 74.19(17)
C11 N1 C8 C9 -55.90(17)
C10 N1 C8 C9 71.93(17)
C11 N1 C8 C7 177.60(12)
C10 N1 C8 C7 -54.57(17)
O1 C7 C8 N1 85.98(15)
C1 C7 C8 N1 -152.22(13)
O1 C7 C8 C9 -41.02(18)
C1 C7 C8 C9 80.79(16)
O4 C14 C13 C12 173.20(16)
O5 C14 C13 C12 -6.8(2)
C14 C13 C12 O2 -174.32(15)
C14 C13 C12 O3 6.4(2)
